data_2311168
loop_
_publ_author_name
'Mohamed, Shaaban K.'
'Mague, Joel T.'
'Akkurt, Mehmet'
'Hassan, Alaa A.'
'Albayati, Mustafa R.'

_publ_section_title
;
 Ethyl 2-(5-meth-oxy-2-methyl-1H-indol-3-yl)acetate.
;
_journal_coeditor_code SU2618
_journal_issue 'Pt 8'
_journal_name_full 'Acta crystallographica. Section E, Structure reports online'
_journal_page_first o1242
_journal_paper_doi 10.1107/S1600536813018618
_journal_volume 69
_journal_year 2013
_chemical_formula_iupac 'C14 H17 N O3'
_chemical_formula_moiety 'C14 H17 N O3'
_chemical_formula_sum 'C14 H17 N O3'
_chemical_formula_weight 247.29
_chemical_name_systematic
;
Ethyl 2-(5-methoxy-2-methyl-1<i>H</i>-indol-3-yl)acetate
;
_space_group_IT_number 14
_space_group_name_Hall '-P 2ybc'
_space_group_name_H-M_alt 'P 1 21/c 1'
_symmetry_cell_setting monoclinic
_symmetry_space_group_name_Hall '-P 2ybc'
_symmetry_space_group_name_H-M 'P 1 21/c 1'
_atom_sites_solution_hydrogens difmap
_atom_sites_solution_primary difmap
_atom_sites_solution_secondary geom
_cell_angle_alpha 90
_cell_angle_beta 106.7560(10)
_cell_angle_gamma 90
_cell_formula_units_Z 4
_cell_length_a 7.8117(5)
_cell_length_b 17.1953(12)
_cell_length_c 9.9003(7)
_cell_measurement_reflns_used 9989
_cell_measurement_temperature 150(2)
_cell_measurement_theta_max 29.0977
_cell_measurement_theta_min 2.3689
_cell_volume 1273.39(15)
_computing_cell_refinement 'SAINT (Bruker, 2013)'
_computing_data_collection 'APEX2 (Bruker, 2013)'
_computing_data_reduction 'SAINT (Bruker, 2013)'
_computing_molecular_graphics 'ORTEP-3 for Windows (Farrugia, 2012) and DIAMOND (Brandenburg & Putz, 2012)'
_computing_publication_material 'WinGX (Farrugia, 2012) and PLATON (Spek, 2009)'
_computing_structure_refinement 'SHELXL97 (Sheldrick, 2008)'
_computing_structure_solution 'SHELXS97 (Sheldrick, 2008)'
_diffrn_ambient_temperature 150(2)
_diffrn_detector_area_resol_mean 8.3660
_diffrn_measured_fraction_theta_full 0.998
_diffrn_measured_fraction_theta_max 0.985
_diffrn_measurement_device_type 'Bruker SMART APEX CCD'
_diffrn_measurement_method '\f and \w scans'
_diffrn_radiation_monochromator graphite
_diffrn_radiation_type MoK\a
_diffrn_radiation_wavelength 0.71073
_diffrn_reflns_av_R_equivalents 0.0428
_diffrn_reflns_av_sigmaI/netI 0.0255
_diffrn_reflns_limit_h_max 10
_diffrn_reflns_limit_h_min -10
_diffrn_reflns_limit_k_max 23
_diffrn_reflns_limit_k_min -23
_diffrn_reflns_limit_l_max 13
_diffrn_reflns_limit_l_min -13
_diffrn_reflns_number 22947
_diffrn_reflns_reduction_process
;
;
_diffrn_reflns_theta_full 28.50
_diffrn_reflns_theta_max 29.12
_diffrn_reflns_theta_min 2.37
_exptl_absorpt_coefficient_mu 0.091
_exptl_absorpt_correction_T_max 1.00
_exptl_absorpt_correction_T_min 0.84
_exptl_absorpt_correction_type multi-scan
_exptl_absorpt_process_details '(SADABS; Bruker, 2013)'
_exptl_crystal_colour colourless
_exptl_crystal_density_diffrn 1.290
_exptl_crystal_density_method 'Not Measured'
_exptl_crystal_description plate
_exptl_crystal_F_000 528
_exptl_crystal_size_max 0.230
_exptl_crystal_size_mid 0.210
_exptl_crystal_size_min 0.060
_refine_diff_density_max 0.308
_refine_diff_density_min -0.240
_refine_ls_extinction_method none
_refine_ls_goodness_of_fit_ref 1.075
_refine_ls_hydrogen_treatment mixed
_refine_ls_matrix_type full
_refine_ls_number_parameters 170
_refine_ls_number_reflns 3374
_refine_ls_number_restraints 0
_refine_ls_restrained_S_all 1.075
_refine_ls_R_factor_all 0.0519
_refine_ls_R_factor_gt 0.0441
_refine_ls_shift/su_max 0.000
_refine_ls_shift/su_mean 0.000
_refine_ls_structure_factor_coef Fsqd
_refine_ls_weighting_details 'W=1/[\S^2^(Fo^2^)+(0.0539P)^2^+0.3155P] where P=(Fo^2^+2Fc^2^)/3'
_refine_ls_weighting_scheme calc
_refine_ls_wR_factor_gt 0.1110
_refine_ls_wR_factor_ref 0.1168
_reflns_number_gt 2889
_reflns_number_total 3374
_reflns_threshold_expression I>2\s(I)
_cod_data_source_file su2618sup1.cif
_cod_data_source_block I
_cod_original_sg_symbol_H-M 'P 21/c'
_cod_database_code 2311168

loop_
_symmetry_equiv_pos_site_id
_symmetry_equiv_pos_as_xyz
1 x,y,z
2 -x,1/2+y,1/2-z
3 -x,-y,-z
4 x,1/2-y,1/2+z

loop_
_atom_site_aniso_label
_atom_site_aniso_U_11
_atom_site_aniso_U_22
_atom_site_aniso_U_33
_atom_site_aniso_U_12
_atom_site_aniso_U_13
_atom_site_aniso_U_23
O1 0.0347(5) 0.0333(5) 0.0417(5) 0.0089(4) 0.0059(4) 0.0110(4)
O2 0.0383(5) 0.0288(4) 0.0283(4) 0.0066(4) 0.0124(4) 0.0065(3)
O3 0.0260(4) 0.0219(4) 0.0277(4) 0.0049(3) 0.0084(3) 0.0047(3)
N1 0.0275(5) 0.0268(5) 0.0265(5) -0.0049(4) 0.0104(4) -0.0073(4)
C1 0.0206(5) 0.0194(5) 0.0273(5) -0.0005(4) 0.0111(4) -0.0010(4)
C2 0.0233(5) 0.0217(5) 0.0283(6) 0.0017(4) 0.0093(4) -0.0001(4)
C3 0.0258(5) 0.0269(6) 0.0340(6) 0.0052(4) 0.0122(5) 0.0067(5)
C4 0.0348(6) 0.0200(5) 0.0503(8) 0.0051(5) 0.0191(6) 0.0048(5)
C5 0.0352(6) 0.0196(5) 0.0432(7) -0.0024(5) 0.0198(6) -0.0048(5)
C6 0.0251(5) 0.0222(5) 0.0299(6) -0.0027(4) 0.0140(4) -0.0039(4)
C7 0.0297(6) 0.0455(8) 0.0335(7) 0.0111(5) 0.0071(5) 0.0055(6)
C8 0.0227(5) 0.0268(5) 0.0255(5) -0.0017(4) 0.0104(4) -0.0018(4)
C9 0.0199(5) 0.0205(5) 0.0265(5) -0.0002(4) 0.0080(4) -0.0006(4)
C10 0.0282(6) 0.0394(7) 0.0249(6) 0.0023(5) 0.0058(5) 0.0005(5)
C11 0.0216(5) 0.0191(5) 0.0345(6) -0.0002(4) 0.0047(4) -0.0003(4)
C12 0.0239(5) 0.0164(5) 0.0243(5) -0.0006(4) 0.0027(4) -0.0016(4)
C13 0.0244(5) 0.0247(5) 0.0323(6) 0.0060(4) 0.0080(5) 0.0028(5)
C14 0.0364(7) 0.0369(7) 0.0444(8) 0.0134(6) 0.0106(6) 0.0145(6)

loop_
_atom_site_type_symbol
_atom_site_label
_atom_site_fract_x
_atom_site_fract_y
_atom_site_fract_z
_atom_site_U_iso_or_equiv
_atom_site_thermal_displace_type
_atom_site_calc_flag
_atom_site_refinement_flags
_atom_site_occupancy
O O1 0.17116(13) 0.36046(6) -0.24184(10) 0.0376(3) Uani d . 1.000
O O2 0.75724(12) 0.08270(5) -0.02263(9) 0.0312(3) Uani d . 1.000
O O3 0.75501(11) 0.01325(4) 0.16773(9) 0.0251(2) Uani d . 1.000
N N1 0.65214(13) 0.29386(6) 0.27056(11) 0.0264(3) Uani d . 1.000
C C1 0.47230(14) 0.25588(6) 0.05968(12) 0.0216(3) Uani d . 1.000
C C2 0.34868(15) 0.26677(6) -0.07390(13) 0.0240(3) Uani d . 1.000
C C3 0.29070(16) 0.34165(7) -0.11378(13) 0.0282(3) Uani d . 1.000
C C4 0.35262(18) 0.40558(7) -0.02372(15) 0.0336(4) Uani d . 1.000
C C5 0.47322(17) 0.39589(7) 0.10729(15) 0.0309(3) Uani d . 1.000
C C6 0.53295(15) 0.32062(6) 0.14800(13) 0.0245(3) Uani d . 1.000
C C7 0.09045(18) 0.29785(9) -0.33106(15) 0.0367(4) Uani d . 1.000
C C8 0.66375(15) 0.21415(7) 0.26458(12) 0.0243(3) Uani d . 1.000
C C9 0.55670(14) 0.18869(6) 0.13595(12) 0.0220(3) Uani d . 1.000
C C10 0.77677(16) 0.16917(8) 0.38672(13) 0.0312(4) Uani d . 1.000
C C11 0.52395(15) 0.10556(6) 0.08854(13) 0.0258(3) Uani d . 1.000
C C12 0.68958(14) 0.06698(6) 0.06967(12) 0.0224(3) Uani d . 1.000
C C13 0.91945(15) -0.02529(7) 0.16271(13) 0.0272(3) Uani d . 1.000
C C14 0.98064(19) -0.07392(8) 0.29348(16) 0.0395(4) Uani d . 1.000
H H1 0.700(2) 0.3250(10) 0.347(2) 0.052(5) Uiso d . 1.000
H H2 0.30620 0.22390 -0.13500 0.0290 Uiso c RU 1.000
H H4 0.31030 0.45630 -0.05410 0.0400 Uiso c RU 1.000
H H5 0.51440 0.43900 0.16800 0.0370 Uiso c RU 1.000
H H7A 0.18300 0.26750 -0.35610 0.0550 Uiso c RU 1.000
H H7B 0.00600 0.31840 -0.41700 0.0550 Uiso c RU 1.000
H H7C 0.02660 0.26440 -0.28160 0.0550 Uiso c RU 1.000
H H10A 0.72640 0.11700 0.38710 0.0470 Uiso c RU 1.000
H H10B 0.77960 0.19600 0.47470 0.0470 Uiso c RU 1.000
H H10C 0.89850 0.16500 0.37860 0.0470 Uiso c RU 1.000
H H11A 0.42780 0.10380 -0.00200 0.0310 Uiso c RU 1.000
H H11B 0.48250 0.07610 0.15910 0.0310 Uiso c RU 1.000
H H13A 1.01170 0.01370 0.16000 0.0330 Uiso c RU 1.000
H H13B 0.89690 -0.05840 0.07760 0.0330 Uiso c RU 1.000
H H14A 1.00740 -0.04020 0.37670 0.0590 Uiso c RU 1.000
H H14B 1.08850 -0.10270 0.29240 0.0590 Uiso c RU 1.000
H H14C 0.88610 -0.11070 0.29690 0.0590 Uiso c RU 1.000

loop_
_atom_type_symbol
_atom_type_description
_atom_type_scat_dispersion_real
_atom_type_scat_dispersion_imag
_atom_type_scat_source
C C 0.0033 0.0016 ' International Tables Vol C Tables 4.2.6.8 and 6.1.1.4'
H H 0.0000 0.0000 ' International Tables Vol C Tables 4.2.6.8 and 6.1.1.4'
N N 0.0061 0.0033 ' International Tables Vol C Tables 4.2.6.8 and 6.1.1.4'
O O 0.0106 0.0060 ' International Tables Vol C Tables 4.2.6.8 and 6.1.1.4'

loop_
_geom_angle_atom_site_label_1
_geom_angle_atom_site_label_2
_geom_angle_atom_site_label_3
_geom_angle
_geom_angle_publ_flag
C3 O1 C7 117.11(11) no
C12 O3 C13 116.57(9) no
C6 N1 C8 109.32(10) no
C6 N1 H1 123.0(11) no
C8 N1 H1 127.1(11) no
C2 C1 C6 119.63(10) no
C6 C1 C9 106.77(10) no
C2 C1 C9 133.59(10) no
C1 C2 C3 118.12(10) no
O1 C3 C2 124.03(11) no
O1 C3 C4 114.61(11) no
C2 C3 C4 121.36(12) no
C3 C4 C5 121.23(11) no
C4 C5 C6 117.76(12) no
C1 C6 C5 121.90(11) no
N1 C6 C5 130.45(11) no
N1 C6 C1 107.65(9) no
N1 C8 C9 109.04(10) no
N1 C8 C10 120.84(11) no
C9 C8 C10 130.11(11) no
C1 C9 C8 107.18(10) no
C8 C9 C11 126.44(10) no
C1 C9 C11 126.24(10) no
C9 C11 C12 112.39(10) no
O2 C12 O3 123.10(11) no
O2 C12 C11 124.77(10) no
O3 C12 C11 112.13(10) no
O3 C13 C14 106.78(10) no
C1 C2 H2 121.00 no
C3 C2 H2 121.00 no
C3 C4 H4 119.00 no
C5 C4 H4 119.00 no
C4 C5 H5 121.00 no
C6 C5 H5 121.00 no
O1 C7 H7A 109.00 no
O1 C7 H7B 109.00 no
O1 C7 H7C 109.00 no
H7A C7 H7B 109.00 no
H7A C7 H7C 109.00 no
H7B C7 H7C 109.00 no
C8 C10 H10A 109.00 no
C8 C10 H10B 109.00 no
C8 C10 H10C 109.00 no
H10A C10 H10B 109.00 no
H10A C10 H10C 109.00 no
H10B C10 H10C 109.00 no
C9 C11 H11A 109.00 no
C9 C11 H11B 109.00 no
C12 C11 H11A 109.00 no
C12 C11 H11B 109.00 no
H11A C11 H11B 108.00 no
O3 C13 H13A 110.00 no
O3 C13 H13B 110.00 no
C14 C13 H13A 110.00 no
C14 C13 H13B 110.00 no
H13A C13 H13B 109.00 no
C13 C14 H14A 110.00 no
C13 C14 H14B 109.00 no
C13 C14 H14C 110.00 no
H14A C14 H14B 109.00 no
H14A C14 H14C 109.00 no
H14B C14 H14C 109.00 no

loop_
_geom_bond_atom_site_label_1
_geom_bond_atom_site_label_2
_geom_bond_distance
_geom_bond_publ_flag
O1 C3 1.3789(16) no
O1 C7 1.4198(18) no
O2 C12 1.2108(15) no
O3 C12 1.3309(13) no
O3 C13 1.4590(15) no
N1 C6 1.3782(16) no
N1 C8 1.3760(16) no
N1 H1 0.914(18) no
C1 C2 1.4072(17) no
C1 C6 1.4105(15) no
C1 C9 1.4327(15) no
C2 C3 1.3841(16) no
C3 C4 1.4102(18) no
C4 C5 1.376(2) no
C5 C6 1.3953(16) no
C8 C9 1.3779(16) no
C8 C10 1.4914(17) no
C9 C11 1.5033(15) no
C11 C12 1.5128(16) no
C13 C14 1.4990(19) no
C2 H2 0.9500 no
C4 H4 0.9500 no
C5 H5 0.9500 no
C7 H7A 0.9800 no
C7 H7B 0.9800 no
C7 H7C 0.9800 no
C10 H10A 0.9800 no
C10 H10B 0.9800 no
C10 H10C 0.9800 no
C11 H11A 0.9900 no
C11 H11B 0.9900 no
C13 H13A 0.9900 no
C13 H13B 0.9900 no
C14 H14A 0.9800 no
C14 H14B 0.9800 no
C14 H14C 0.9800 no

loop_
_geom_hbond_atom_site_label_D
_geom_hbond_atom_site_label_H
_geom_hbond_atom_site_label_A
_geom_hbond_site_symmetry_A
_geom_hbond_distance_DH
_geom_hbond_distance_HA
_geom_hbond_distance_DA
_geom_hbond_angle_DHA
_geom_hbond_publ_flag
N1 H1 O2 4_555 0.914(18) 2.013(18) 2.8987(14) 162.7(16) yes
C7 H7B O2 4_454 0.98 2.57 3.4271(18) 146 yes
C13 H13A O1 4_655 0.99 2.55 3.4236(16) 148 yes
C7 H7A Cg1 4_554 0.98 2.99 3.9550(16) 169 yes

loop_
_geom_torsion_atom_site_label_1
_geom_torsion_atom_site_label_2
_geom_torsion_atom_site_label_3
_geom_torsion_atom_site_label_4
_geom_torsion
_geom_torsion_publ_flag
C7 O1 C3 C2 6.53(18) no
C7 O1 C3 C4 -173.81(12) no
C13 O3 C12 O2 2.08(16) no
C13 O3 C12 C11 -177.50(9) no
C12 O3 C13 C14 171.98(10) no
C8 N1 C6 C1 -2.16(14) no
C8 N1 C6 C5 177.77(13) no
C6 N1 C8 C9 2.03(14) no
C6 N1 C8 C10 -176.93(11) no
C6 C1 C2 C3 -0.02(17) no
C9 C1 C2 C3 178.39(13) no
C2 C1 C6 N1 -179.74(11) no
C2 C1 C6 C5 0.33(18) no
C9 C1 C6 N1 1.47(13) no
C9 C1 C6 C5 -178.47(12) no
C2 C1 C9 C8 -178.81(13) no
C2 C1 C9 C11 -2.9(2) no
C6 C1 C9 C8 -0.25(13) no
C6 C1 C9 C11 175.68(11) no
C1 C2 C3 O1 179.49(11) no
C1 C2 C3 C4 -0.15(19) no
O1 C3 C4 C5 -179.64(13) no
C2 C3 C4 C5 0.0(2) no
C3 C4 C5 C6 0.3(2) no
C4 C5 C6 N1 179.64(13) no
C4 C5 C6 C1 -0.4(2) no
N1 C8 C9 C1 -1.07(13) no
N1 C8 C9 C11 -176.98(11) no
C10 C8 C9 C1 177.77(12) no
C10 C8 C9 C11 1.9(2) no
C1 C9 C11 C12 117.42(13) no
C8 C9 C11 C12 -67.42(15) no
C9 C11 C12 O2 -69.51(15) no
C9 C11 C12 O3 110.07(11) no
